data_7720268
loop_
_publ_author_name
'Mortensen, Sabina Svava'
'S&#xf8;rensen, Thomas Just'

_publ_section_title
;
 Eu<sup>3+</sup> doped Y<sup>3+</sup> dipicolinate crystals: differences
 in the luminescence spectra and concentration quenching of
 Eu<sup>3+</sup> luminescence.
;
_journal_issue 12
_journal_name_full 'Dalton transactions (Cambridge, England : 2003)'
_journal_page_first 4988
_journal_page_last 4996
_journal_paper_doi 10.1039/d5dt02952j
_journal_volume 55
_journal_year 2026
_chemical_formula_moiety 'C42 H30 Eu2 N6 Na2 O30, 6(H2 O), 4(C H6 N3)'
_chemical_formula_sum 'C46 H66 Eu2 N18 Na2 O36'
_chemical_formula_weight 1797.06
_space_group_crystal_system triclinic
_space_group_IT_number 2
_space_group_name_Hall '-P 1'
_space_group_name_H-M_alt 'P -1'
_atom_sites_solution_hydrogens mixed
_atom_sites_solution_primary dual
_audit_creation_date 2026-01-05
_audit_creation_method
;
Olex2 1.5
(compiled 2025.07.13 svn.rb7424aed for OlexSys, GUI svn.r7314)
;
_audit_update_record
;
2026-01-06 deposited with the CCDC.	2026-02-20 downloaded from the CCDC.
;
_cell_angle_alpha 89.8890(10)
_cell_angle_beta 75.1060(10)
_cell_angle_gamma 77.7760(10)
_cell_formula_units_Z 1
_cell_length_a 11.7471(4)
_cell_length_b 11.9355(4)
_cell_length_c 12.3676(4)
_cell_measurement_reflns_used 9658
_cell_measurement_temperature 100.00
_cell_measurement_theta_max 43.922
_cell_measurement_theta_min 2.818
_cell_volume 1635.25(9)
_computing_cell_refinement 'SAINT V8.40B (?, 2016)'
_computing_data_collection 'Bruker APEX 5'
_computing_data_reduction 'SAINT V8.40B (?, 2016)'
_computing_molecular_graphics 'Olex2 1.5 (Dolomanov et al., 2009)'
_computing_publication_material 'Olex2 1.5 (Dolomanov et al., 2009)'
_computing_structure_refinement 'SHELXL 2019/3 (Sheldrick, 2015)'
_computing_structure_solution 'SHELXT 2018/2 (Sheldrick, 2018)'
_diffrn_ambient_temperature 100.00
_diffrn_measured_fraction_theta_full 0.993
_diffrn_measured_fraction_theta_max 0.996
_diffrn_measurement_device_type 'Bruker D8 Venture'
_diffrn_radiation_type MoK\a
_diffrn_radiation_wavelength 0.71073
_diffrn_reflns_av_R_equivalents 0.0431
_diffrn_reflns_av_unetI/netI 0.0297
_diffrn_reflns_Laue_measured_fraction_full 0.993
_diffrn_reflns_Laue_measured_fraction_max 0.996
_diffrn_reflns_limit_h_max 16
_diffrn_reflns_limit_h_min -16
_diffrn_reflns_limit_k_max 17
_diffrn_reflns_limit_k_min -17
_diffrn_reflns_limit_l_max 17
_diffrn_reflns_limit_l_min -17
_diffrn_reflns_number 71559
_diffrn_reflns_point_group_measured_fraction_full 0.993
_diffrn_reflns_point_group_measured_fraction_max 0.996
_diffrn_reflns_theta_full 25.242
_diffrn_reflns_theta_max 30.508
_diffrn_reflns_theta_min 2.963
_diffrn_source_current 1.0
_diffrn_source_power 0.05
_diffrn_source_voltage 50.0
_exptl_absorpt_coefficient_mu 2.026
_exptl_absorpt_correction_T_max 0.7493
_exptl_absorpt_correction_T_min 0.6359
_exptl_absorpt_correction_type multi-scan
_exptl_absorpt_process_details
;
SADABS-2016/2 (Bruker,2016/2) was used for absorption correction.
wR2(int) was 0.0857 before and 0.0599 after correction.
The Ratio of minimum to maximum transmission is 0.8487.
The \l/2 correction factor is Not present.
;
_exptl_crystal_colour 'clear whiteish colourless'
_exptl_crystal_colour_lustre clear
_exptl_crystal_colour_modifier whiteish
_exptl_crystal_colour_primary colourless
_exptl_crystal_density_diffrn 1.825
_exptl_crystal_description hexagonal
_exptl_crystal_F_000 904
_exptl_crystal_preparation Luminescent
_exptl_crystal_size_max 0.461
_exptl_crystal_size_mid 0.222
_exptl_crystal_size_min 0.21
_refine_diff_density_max 0.525
_refine_diff_density_min -0.637
_refine_diff_density_rms 0.075
_refine_ls_extinction_coef 0.0085(4)
_refine_ls_extinction_expression Fc^*^=kFc[1+0.001xFc^2^\l^3^/sin(2\q)]^-1/4^
_refine_ls_extinction_method 'SHELXL-2019/2 (Sheldrick 2019)'
_refine_ls_goodness_of_fit_ref 1.056
_refine_ls_hydrogen_treatment mixed
_refine_ls_matrix_type full
_refine_ls_number_parameters 566
_refine_ls_number_reflns 9944
_refine_ls_number_restraints 0
_refine_ls_restrained_S_all 1.056
_refine_ls_R_factor_all 0.0168
_refine_ls_R_factor_gt 0.0160
_refine_ls_shift/su_max 0.002
_refine_ls_shift/su_mean 0.000
_refine_ls_structure_factor_coef Fsqd
_refine_ls_weighting_details 'w=1/[\s^2^(Fo^2^)+0.9476P] where P=(Fo^2^+2Fc^2^)/3'
_refine_ls_weighting_scheme calc
_refine_ls_wR_factor_gt 0.0386
_refine_ls_wR_factor_ref 0.0391
_reflns_Friedel_coverage 0.000
_reflns_number_gt 9647
_reflns_number_total 9944
_reflns_threshold_expression 'I > 2\s(I)'
_cod_data_source_file d5dt02952j2.cif
_cod_data_source_block mo_d8v108_0m
_cod_depositor_comments 'Adding full bibliography for 7720268--7720277.cif.'
_cod_database_code 7720268
_shelx_shelxl_version_number 2019/3
_shelx_space_group_comment
;
The symmetry employed for this shelxl refinement is uniquely defined
by the following loop, which should always be used as a source of
symmetry information in preference to the above space-group names.
They are only intended as comments.
;
_shelx_estimated_absorpt_t_max 0.676
_shelx_estimated_absorpt_t_min 0.455
_olex2_refinement_description
;
1. Fixed Uiso
 At 1.2 times of:
  All C(H) groups
2.a Aromatic/amide H refined with riding coordinates:
 C10(H10), C3(H3), C11(H11), C12(H12), C19(H19), C18(H18), C4(H4), C5(H5),
 C17(H17)
;
_olex2_submission_special_instructions 'No special instructions were received'

loop_
_space_group_symop_operation_xyz
'x, y, z'
'-x, -y, -z'

loop_
_atom_site_label
_atom_site_type_symbol
_atom_site_fract_x
_atom_site_fract_y
_atom_site_fract_z
_atom_site_U_iso_or_equiv
_atom_site_adp_type
_atom_site_occupancy
_atom_site_site_symmetry_order
_atom_site_calc_flag
_atom_site_refinement_flags_posn
_atom_site_refinement_flags_adp
_atom_site_refinement_flags_occupancy
_atom_site_disorder_assembly
_atom_site_disorder_group
Eu01 Eu 0.69852(2) 0.71222(2) 0.76177(2) 0.00604(2) Uani 1 1 d . . . . .
Na00 Na 1.11388(5) 0.37713(4) 0.95775(4) 0.01168(9) Uani 1 1 d . . . . .
O7 O 0.89710(8) 0.75831(7) 0.71404(7) 0.00965(15) Uani 1 1 d . . . . .
O8 O 1.02370(8) 0.87136(8) 0.64230(8) 0.01391(17) Uani 1 1 d . . . . .
O6 O 0.40934(8) 0.96372(8) 0.65163(8) 0.01416(17) Uani 1 1 d . . . . .
O12 O 0.93069(8) 0.44634(8) 0.91890(7) 0.01209(16) Uani 1 1 d . . . . .
O11 O 0.79625(8) 0.59569(7) 0.88602(7) 0.00962(15) Uani 1 1 d . . . . .
O1 O 0.58204(8) 0.56459(7) 0.76341(7) 0.01031(15) Uani 1 1 d . . . . .
O4W O 0.98659(9) 0.29175(8) 1.10711(8) 0.01367(17) Uani 1 1 d . . . . .
O2 O 0.41612(9) 0.49805(8) 0.83679(8) 0.01554(17) Uani 1 1 d . . . . .
O2W O 0.26806(10) 1.16416(9) 0.61515(8) 0.01780(18) Uani 1 1 d . . . . .
O5 O 0.51571(8) 0.81793(7) 0.72243(7) 0.01090(15) Uani 1 1 d . . . . .
O9 O 0.73081(8) 0.67415(7) 0.55602(7) 0.01022(15) Uani 1 1 d . . . . .
O3W O 0.74589(9) 0.20194(9) 0.29647(8) 0.01617(17) Uani 1 1 d . . . . .
O6W O 1.18476(9) 0.50691(9) 0.82127(8) 0.01499(17) Uani 1 1 d . . . . .
O1W O 1.06276(10) 1.07352(9) 0.71493(9) 0.0209(2) Uani 1 1 d . . . . .
O3 O 0.68099(8) 0.85536(7) 0.90733(7) 0.01142(16) Uani 1 1 d . . . . .
O10 O 0.79223(9) 0.55077(8) 0.40585(7) 0.01451(17) Uani 1 1 d . . . . .
O4 O 0.59870(9) 0.93622(8) 1.08097(8) 0.01457(17) Uani 1 1 d . . . . .
O5W O 1.20865(12) 0.21402(10) 0.84639(10) 0.0266(2) Uani 1 1 d . . . . .
N2 N 0.71253(9) 0.89746(8) 0.66670(8) 0.00823(17) Uani 1 1 d . . . . .
N6 N 0.85039(11) 0.00452(11) 0.89508(10) 0.0173(2) Uani 1 1 d . . . . .
N4 N 0.93915(11) 0.13443(10) 0.96003(11) 0.0175(2) Uani 1 1 d . . . . .
N8 N 0.43732(11) 0.37114(11) 0.64112(11) 0.0190(2) Uani 1 1 d . . . . .
N1 N 0.53174(9) 0.71609(8) 0.93429(8) 0.00845(17) Uani 1 1 d . . . . .
N7 N 0.62852(10) 0.39809(10) 0.56556(10) 0.0149(2) Uani 1 1 d . . . . .
N9 N 0.52722(11) 0.32972(10) 0.45255(10) 0.0165(2) Uani 1 1 d . . . . .
C1 C 0.48640(11) 0.56240(10) 0.83924(10) 0.0099(2) Uani 1 1 d . . . . .
N3 N 0.84128(9) 0.52602(8) 0.67449(8) 0.00772(16) Uani 1 1 d . . . . .
N5 N 0.76475(11) 0.09159(10) 1.07119(10) 0.0170(2) Uani 1 1 d . . . . .
C13 C 0.81772(10) 0.93088(10) 0.63942(9) 0.00886(19) Uani 1 1 d . . . . .
C14 C 0.92189(10) 0.84736(10) 0.66724(10) 0.00875(19) Uani 1 1 d . . . . .
C22 C 0.85162(12) 0.07709(11) 0.97679(11) 0.0133(2) Uani 1 1 d . . . . .
C2 C 0.45700(10) 0.64450(10) 0.94072(10) 0.00983(19) Uani 1 1 d . . . . .
C21 C 0.87323(10) 0.50135(10) 0.85762(9) 0.00846(19) Uani 1 1 d . . . . .
C10 C 0.61779(11) 1.06852(10) 0.59725(10) 0.0122(2) Uani 1 1 d . . . . .
H10 H 0.547241 1.115146 0.583469 0.015 Uiso 1 1 calc R U . . .
C9 C 0.61428(10) 0.96386(10) 0.64605(9) 0.00894(19) Uani 1 1 d . . . . .
C3 C 0.36037(12) 0.64584(11) 1.03332(10) 0.0145(2) Uani 1 1 d . . . . .
H3 H 0.308095 0.594517 1.035907 0.017 Uiso 1 1 calc R U . . .
C23 C 0.52916(11) 0.36729(10) 0.55282(11) 0.0121(2) Uani 1 1 d . . . . .
C11 C 0.72709(12) 1.10349(11) 0.56900(11) 0.0138(2) Uani 1 1 d . . . . .
H11 H 0.732006 1.174569 0.535422 0.017 Uiso 1 1 calc R U . . .
C8 C 0.50274(11) 0.91287(10) 0.67636(10) 0.00957(19) Uani 1 1 d . . . . .
C12 C 0.82868(11) 1.03392(10) 0.59021(10) 0.0122(2) Uani 1 1 d . . . . .
H12 H 0.904006 1.056306 0.571478 0.015 Uiso 1 1 calc R U . . .
C7 C 0.60374(11) 0.86900(10) 1.00232(10) 0.0103(2) Uani 1 1 d . . . . .
C20 C 0.89417(10) 0.45429(10) 0.73909(9) 0.00845(19) Uani 1 1 d . . . . .
C16 C 0.85473(10) 0.49240(10) 0.56806(9) 0.00839(19) Uani 1 1 d . . . . .
C19 C 0.96162(11) 0.34500(10) 0.70026(10) 0.0115(2) Uani 1 1 d . . . . .
H19 H 0.998618 0.295752 0.747834 0.014 Uiso 1 1 calc R U . . .
C6 C 0.51357(11) 0.79258(10) 1.01927(10) 0.0100(2) Uani 1 1 d . . . . .
C18 C 0.97371(11) 0.30938(10) 0.59026(10) 0.0127(2) Uani 1 1 d . . . . .
H18 H 1.017997 0.234525 0.561877 0.015 Uiso 1 1 calc R U . . .
C4 C 0.34218(12) 0.72449(12) 1.12232(11) 0.0167(2) Uani 1 1 d . . . . .
H4 H 0.277353 0.727018 1.187304 0.020 Uiso 1 1 calc R U . . .
C15 C 0.78904(10) 0.57873(10) 0.50348(10) 0.00899(19) Uani 1 1 d . . . . .
C5 C 0.41949(12) 0.79940(11) 1.11554(10) 0.0146(2) Uani 1 1 d . . . . .
H5 H 0.408249 0.853912 1.175310 0.017 Uiso 1 1 calc R U . . .
C17 C 0.92039(11) 0.38431(10) 0.52196(10) 0.0110(2) Uani 1 1 d . . . . .
H17 H 0.928538 0.362352 0.446088 0.013 Uiso 1 1 calc R U . . .
H4A H 0.990(2) 0.1221(18) 0.9001(18) 0.022(5) Uiso 1 1 d . . . . .
H1WA H 1.117(2) 1.0930(19) 0.6848(19) 0.029(6) Uiso 1 1 d . . . . .
H4B H 0.944(2) 0.1764(19) 1.0066(19) 0.028(5) Uiso 1 1 d . . . . .
H3WA H 0.811(2) 0.1852(19) 0.3098(18) 0.031(6) Uiso 1 1 d . . . . .
H3WB H 0.710(2) 0.147(2) 0.3131(19) 0.036(6) Uiso 1 1 d . . . . .
H1WB H 1.061(2) 1.019(2) 0.677(2) 0.039(6) Uiso 1 1 d . . . . .
H2WA H 0.325(2) 1.108(2) 0.6139(19) 0.033(6) Uiso 1 1 d . . . . .
H8A H 0.4364(19) 0.4024(19) 0.7000(18) 0.028(5) Uiso 1 1 d . . . . .
H4WA H 0.936(2) 0.346(2) 1.1273(18) 0.027(5) Uiso 1 1 d . . . . .
H6A H 0.908(2) -0.003(2) 0.840(2) 0.034(6) Uiso 1 1 d . . . . .
H5A H 0.767(2) 0.1352(19) 1.1230(19) 0.030(5) Uiso 1 1 d . . . . .
H9A H 0.5938(19) 0.3085(17) 0.3991(17) 0.019(4) Uiso 1 1 d . . . . .
H9B H 0.467(2) 0.3118(19) 0.4435(18) 0.029(5) Uiso 1 1 d . . . . .
H2WB H 0.273(2) 1.204(2) 0.559(2) 0.040(6) Uiso 1 1 d . . . . .
H7A H 0.620(2) 0.437(2) 0.6262(19) 0.031(6) Uiso 1 1 d . . . . .
H8B H 0.370(2) 0.3628(19) 0.6332(19) 0.032(6) Uiso 1 1 d . . . . .
H4WB H 1.017(2) 0.2768(19) 1.162(2) 0.034(6) Uiso 1 1 d . . . . .
H5WA H 1.227(2) 0.210(2) 0.784(2) 0.040(7) Uiso 1 1 d . . . . .
H5WB H 1.264(3) 0.167(3) 0.857(2) 0.055(8) Uiso 1 1 d . . . . .
H7B H 0.678(2) 0.4079(18) 0.5057(18) 0.025(5) Uiso 1 1 d . . . . .
H6B H 0.794(2) -0.033(2) 0.905(2) 0.038(6) Uiso 1 1 d . . . . .
H6WA H 1.250(2) 0.5143(18) 0.8272(18) 0.028(5) Uiso 1 1 d . . . . .
H6WB H 1.192(2) 0.494(2) 0.756(2) 0.035(6) Uiso 1 1 d . . . . .
H5B H 0.716(2) 0.0501(19) 1.0789(18) 0.028(5) Uiso 1 1 d . . . . .

loop_
_atom_site_aniso_label
_atom_site_aniso_U_11
_atom_site_aniso_U_22
_atom_site_aniso_U_33
_atom_site_aniso_U_23
_atom_site_aniso_U_13
_atom_site_aniso_U_12
Eu01 0.00657(3) 0.00596(3) 0.00610(3) 0.00080(2) -0.00230(2) -0.00168(2)
Na00 0.0125(2) 0.0123(2) 0.0106(2) -0.00027(17) -0.00470(17) -0.00115(18)
O7 0.0098(4) 0.0096(4) 0.0104(4) 0.0028(3) -0.0036(3) -0.0029(3)
O8 0.0097(4) 0.0141(4) 0.0192(4) 0.0038(3) -0.0039(3) -0.0052(3)
O6 0.0112(4) 0.0136(4) 0.0190(4) 0.0037(3) -0.0077(3) -0.0009(3)
O12 0.0133(4) 0.0124(4) 0.0118(4) 0.0025(3) -0.0069(3) -0.0010(3)
O11 0.0109(4) 0.0093(4) 0.0086(4) 0.0005(3) -0.0036(3) -0.0009(3)
O1 0.0102(4) 0.0107(4) 0.0102(4) -0.0002(3) -0.0018(3) -0.0037(3)
O4W 0.0149(4) 0.0137(4) 0.0139(4) 0.0011(3) -0.0069(3) -0.0026(3)
O2 0.0145(4) 0.0174(4) 0.0164(4) -0.0022(3) -0.0023(3) -0.0094(3)
O2W 0.0199(5) 0.0153(4) 0.0136(4) 0.0041(3) -0.0015(4) 0.0026(4)
O5 0.0099(4) 0.0100(4) 0.0139(4) 0.0027(3) -0.0052(3) -0.0022(3)
O9 0.0122(4) 0.0093(4) 0.0086(4) 0.0008(3) -0.0030(3) -0.0007(3)
O3W 0.0127(4) 0.0184(4) 0.0175(4) 0.0013(3) -0.0041(3) -0.0035(4)
O6W 0.0127(4) 0.0214(5) 0.0107(4) -0.0013(3) -0.0025(3) -0.0040(3)
O1W 0.0207(5) 0.0170(5) 0.0236(5) -0.0025(4) -0.0010(4) -0.0071(4)
O3 0.0120(4) 0.0121(4) 0.0104(4) -0.0012(3) -0.0016(3) -0.0048(3)
O10 0.0181(4) 0.0169(4) 0.0089(4) -0.0008(3) -0.0056(3) -0.0021(3)
O4 0.0168(4) 0.0153(4) 0.0122(4) -0.0047(3) -0.0032(3) -0.0053(3)
O5W 0.0365(6) 0.0216(5) 0.0173(5) -0.0067(4) -0.0127(5) 0.0100(5)
N2 0.0096(4) 0.0086(4) 0.0069(4) 0.0001(3) -0.0030(3) -0.0020(3)
N6 0.0178(5) 0.0210(5) 0.0140(5) -0.0051(4) -0.0012(4) -0.0101(4)
N4 0.0197(5) 0.0183(5) 0.0166(5) -0.0022(4) -0.0045(4) -0.0093(4)
N8 0.0125(5) 0.0257(6) 0.0190(6) -0.0089(5) -0.0030(4) -0.0058(4)
N1 0.0088(4) 0.0085(4) 0.0085(4) 0.0008(3) -0.0029(3) -0.0021(3)
N7 0.0135(5) 0.0161(5) 0.0169(5) -0.0023(4) -0.0045(4) -0.0061(4)
N9 0.0144(5) 0.0185(5) 0.0167(5) -0.0052(4) -0.0064(4) -0.0013(4)
C1 0.0105(5) 0.0102(5) 0.0103(5) 0.0016(4) -0.0046(4) -0.0029(4)
N3 0.0075(4) 0.0084(4) 0.0076(4) 0.0007(3) -0.0020(3) -0.0023(3)
N5 0.0220(6) 0.0182(5) 0.0119(5) -0.0016(4) -0.0028(4) -0.0091(4)
C13 0.0107(5) 0.0087(5) 0.0074(5) 0.0005(4) -0.0029(4) -0.0021(4)
C14 0.0094(5) 0.0080(4) 0.0093(5) -0.0001(4) -0.0030(4) -0.0023(4)
C22 0.0164(5) 0.0124(5) 0.0132(5) 0.0013(4) -0.0067(4) -0.0043(4)
C2 0.0097(5) 0.0108(5) 0.0099(5) 0.0011(4) -0.0031(4) -0.0034(4)
C21 0.0086(5) 0.0098(5) 0.0081(5) 0.0014(4) -0.0026(4) -0.0041(4)
C10 0.0147(5) 0.0096(5) 0.0125(5) 0.0024(4) -0.0055(4) -0.0012(4)
C9 0.0105(5) 0.0090(5) 0.0077(5) 0.0003(4) -0.0035(4) -0.0017(4)
C3 0.0141(5) 0.0170(6) 0.0124(5) 0.0006(4) -0.0005(4) -0.0073(4)
C23 0.0115(5) 0.0087(5) 0.0166(6) -0.0009(4) -0.0065(4) -0.0002(4)
C11 0.0165(6) 0.0106(5) 0.0144(5) 0.0041(4) -0.0037(4) -0.0036(4)
C8 0.0103(5) 0.0101(5) 0.0085(5) -0.0006(4) -0.0037(4) -0.0012(4)
C12 0.0131(5) 0.0113(5) 0.0125(5) 0.0032(4) -0.0024(4) -0.0045(4)
C7 0.0106(5) 0.0100(5) 0.0107(5) -0.0003(4) -0.0041(4) -0.0018(4)
C20 0.0080(4) 0.0092(5) 0.0089(5) 0.0012(4) -0.0030(4) -0.0026(4)
C16 0.0083(5) 0.0093(5) 0.0082(5) 0.0007(4) -0.0026(4) -0.0028(4)
C19 0.0119(5) 0.0097(5) 0.0129(5) 0.0011(4) -0.0045(4) -0.0007(4)
C6 0.0109(5) 0.0107(5) 0.0088(5) 0.0003(4) -0.0033(4) -0.0021(4)
C18 0.0134(5) 0.0095(5) 0.0141(5) -0.0017(4) -0.0034(4) -0.0004(4)
C4 0.0157(6) 0.0215(6) 0.0111(5) -0.0006(4) 0.0024(4) -0.0072(5)
C15 0.0082(5) 0.0106(5) 0.0087(5) 0.0010(4) -0.0019(4) -0.0034(4)
C5 0.0153(5) 0.0171(6) 0.0097(5) -0.0017(4) 0.0000(4) -0.0043(4)
C17 0.0111(5) 0.0114(5) 0.0098(5) -0.0020(4) -0.0018(4) -0.0021(4)

loop_
_atom_type_symbol
_atom_type_description
_atom_type_scat_dispersion_real
_atom_type_scat_dispersion_imag
_atom_type_scat_source
C C 0.0033 0.0016 'International Tables Vol C Tables 4.2.6.8 and 6.1.1.4'
H H 0.0000 0.0000 'International Tables Vol C Tables 4.2.6.8 and 6.1.1.4'
Eu Eu -0.1578 3.6682 'International Tables Vol C Tables 4.2.6.8 and 6.1.1.4'
N N 0.0061 0.0033 'International Tables Vol C Tables 4.2.6.8 and 6.1.1.4'
Na Na 0.0362 0.0249 'International Tables Vol C Tables 4.2.6.8 and 6.1.1.4'
O O 0.0106 0.0060 'International Tables Vol C Tables 4.2.6.8 and 6.1.1.4'

loop_
_geom_angle_atom_site_label_1
_geom_angle_atom_site_label_2
_geom_angle_atom_site_label_3
_geom_angle
_geom_angle_site_symmetry_1
_geom_angle_site_symmetry_3
_geom_angle_publ_flag
O7 Eu01 O1 146.76(3) . . ?
O7 Eu01 O9 86.51(3) . . ?
O7 Eu01 N2 64.17(3) . . ?
O7 Eu01 N1 136.93(3) . . ?
O7 Eu01 N3 75.70(3) . . ?
O11 Eu01 O7 78.20(3) . . ?
O11 Eu01 O1 86.64(3) . . ?
O11 Eu01 O9 127.27(3) . . ?
O11 Eu01 O3 79.37(3) . . ?
O11 Eu01 N2 137.37(3) . . ?
O11 Eu01 N1 76.51(3) . . ?
O11 Eu01 N3 64.20(3) . . ?
O1 Eu01 O9 79.40(3) . . ?
O1 Eu01 N2 135.96(3) . . ?
O1 Eu01 N1 64.82(3) . . ?
O1 Eu01 N3 71.07(3) . . ?
O5 Eu01 O7 128.06(3) . . ?
O5 Eu01 O11 149.31(3) . . ?
O5 Eu01 O1 77.26(3) . . ?
O5 Eu01 O9 75.53(3) . . ?
O5 Eu01 O3 90.73(3) . . ?
O5 Eu01 N2 63.95(3) . . ?
O5 Eu01 N1 73.03(3) . . ?
O5 Eu01 N3 131.30(3) . . ?
O9 Eu01 N2 71.69(3) . . ?
O9 Eu01 N3 63.15(3) . . ?
O3 Eu01 O7 77.00(3) . . ?
O3 Eu01 O1 129.24(3) . . ?
O3 Eu01 O9 145.17(3) . . ?
O3 Eu01 N2 73.52(3) . . ?
O3 Eu01 N1 64.49(3) . . ?
O3 Eu01 N3 137.97(3) . . ?
N2 Eu01 N3 120.24(3) . . ?
N1 Eu01 O9 136.40(3) . . ?
N1 Eu01 N2 118.08(3) . . ?
N1 Eu01 N3 121.52(3) . . ?
Na00 Na00 H4WA 66.9(5) 2_767 . ?
O12 Na00 Na00 41.46(2) 2_767 2_767 ?
O12 Na00 Na00 45.50(2) . 2_767 ?
O12 Na00 O12 86.96(3) . 2_767 ?
O12 Na00 O11 135.67(4) . 2_767 ?
O12 Na00 O4W 81.20(4) . . ?
O12 Na00 O6W 84.13(4) . . ?
O12 Na00 C21 109.62(4) . 2_767 ?
O12 Na00 C21 26.65(3) 2_767 2_767 ?
O12 Na00 H4WA 76.6(5) 2_767 . ?
O12 Na00 H4WA 70.0(5) . . ?
O11 Na00 Na00 92.76(3) 2_767 2_767 ?
O11 Na00 O12 53.37(3) 2_767 2_767 ?
O11 Na00 C21 27.41(3) 2_767 2_767 ?
O11 Na00 H4WA 80.9(5) 2_767 . ?
O4W Na00 Na00 83.70(3) . 2_767 ?
O4W Na00 O12 89.34(3) . 2_767 ?
O4W Na00 O11 79.62(3) . 2_767 ?
O4W Na00 C21 79.55(3) . 2_767 ?
O4W Na00 H4WA 16.8(5) . . ?
O6W Na00 Na00 79.16(3) . 2_767 ?
O6W Na00 O12 80.30(3) . 2_767 ?
O6W Na00 O11 104.77(4) . 2_767 ?
O6W Na00 O4W 162.47(4) . . ?
O6W Na00 C21 96.51(4) . 2_767 ?
O6W Na00 H4WA 145.9(5) . . ?
O5W Na00 Na00 153.15(4) . 2_767 ?
O5W Na00 O12 108.07(4) . . ?
O5W Na00 O12 163.98(5) . 2_767 ?
O5W Na00 O11 113.98(4) . 2_767 ?
O5W Na00 O4W 98.23(5) . . ?
O5W Na00 O6W 95.41(5) . . ?
O5W Na00 C21 141.37(4) . 2_767 ?
O5W Na00 H4WA 113.2(5) . . ?
C21 Na00 Na00 65.43(3) 2_767 2_767 ?
C21 Na00 H4WA 72.9(5) 2_767 . ?
C14 O7 Eu01 125.23(7) . . ?
Na00 O12 Na00 93.04(3) . 2_767 ?
C21 O12 Na00 148.74(8) . . ?
C21 O12 Na00 89.20(7) . 2_767 ?
Eu01 O11 Na00 138.42(4) . 2_767 ?
C21 O11 Eu01 125.32(7) . . ?
C21 O11 Na00 88.72(7) . 2_767 ?
C1 O1 Eu01 122.96(7) . . ?
Na00 O4W H4WA 97.3(16) . . ?
Na00 O4W H4WB 112.3(16) . . ?
H4WA O4W H4WB 105(2) . . ?
H2WA O2W H2WB 118(2) . . ?
C8 O5 Eu01 126.32(7) . . ?
C15 O9 Eu01 123.60(7) . . ?
H3WA O3W H3WB 109(2) . . ?
Na00 O6W H6WA 108.0(15) . . ?
Na00 O6W H6WB 120.7(17) . . ?
H6WA O6W H6WB 107(2) . . ?
H1WA O1W H1WB 105(2) . . ?
C7 O3 Eu01 124.94(7) . . ?
Na00 O5W H5WA 126.2(19) . . ?
Na00 O5W H5WB 125(2) . . ?
H5WA O5W H5WB 98(3) . . ?
C13 N2 Eu01 119.96(7) . . ?
C9 N2 Eu01 120.01(8) . . ?
C9 N2 C13 120.01(10) . . ?
C22 N6 H6A 114.8(16) . . ?
C22 N6 H6B 119.8(16) . . ?
H6A N6 H6B 125(2) . . ?
C22 N4 H4A 116.9(14) . . ?
C22 N4 H4B 122.0(16) . . ?
H4A N4 H4B 121(2) . . ?
C23 N8 H8A 119.9(15) . . ?
C23 N8 H8B 120.2(15) . . ?
H8A N8 H8B 117(2) . . ?
C2 N1 Eu01 120.10(7) . . ?
C2 N1 C6 119.58(10) . . ?
C6 N1 Eu01 120.27(7) . . ?
C23 N7 H7A 115.9(16) . . ?
C23 N7 H7B 115.0(14) . . ?
H7A N7 H7B 122(2) . . ?
C23 N9 H9A 121.0(13) . . ?
C23 N9 H9B 120.2(15) . . ?
H9A N9 H9B 117.3(19) . . ?
O1 C1 C2 116.70(10) . . ?
O2 C1 O1 125.30(11) . . ?
O2 C1 C2 118.00(11) . . ?
C20 N3 Eu01 119.30(7) . . ?
C20 N3 C16 119.06(10) . . ?
C16 N3 Eu01 121.24(7) . . ?
C22 N5 H5A 119.2(15) . . ?
C22 N5 H5B 117.3(15) . . ?
H5A N5 H5B 123(2) . . ?
N2 C13 C14 114.54(10) . . ?
N2 C13 C12 121.91(11) . . ?
C12 C13 C14 123.55(10) . . ?
O7 C14 C13 116.08(10) . . ?
O8 C14 O7 125.52(11) . . ?
O8 C14 C13 118.40(10) . . ?
N4 C22 N6 118.88(12) . . ?
N5 C22 N6 119.48(12) . . ?
N5 C22 N4 121.62(12) . . ?
N1 C2 C1 114.70(10) . . ?
N1 C2 C3 122.35(11) . . ?
C3 C2 C1 122.96(10) . . ?
O12 C21 Na00 64.15(6) . 2_767 ?
O12 C21 O11 125.35(11) . . ?
O12 C21 C20 118.59(10) . . ?
O11 C21 Na00 63.88(6) . 2_767 ?
O11 C21 C20 116.06(10) . . ?
C20 C21 Na00 162.79(8) . 2_767 ?
C9 C10 H10 120.7 . . ?
C9 C10 C11 118.50(11) . . ?
C11 C10 H10 120.7 . . ?
N2 C9 C10 121.55(11) . . ?
N2 C9 C8 114.36(10) . . ?
C10 C9 C8 124.05(10) . . ?
C2 C3 H3 120.9 . . ?
C2 C3 C4 118.12(11) . . ?
C4 C3 H3 120.9 . . ?
N8 C23 N7 119.09(12) . . ?
N8 C23 N9 121.47(12) . . ?
N9 C23 N7 119.39(12) . . ?
C10 C11 H11 120.2 . . ?
C12 C11 C10 119.59(11) . . ?
C12 C11 H11 120.2 . . ?
O6 C8 O5 125.56(11) . . ?
O6 C8 C9 119.18(10) . . ?
O5 C8 C9 115.21(10) . . ?
C13 C12 H12 120.8 . . ?
C11 C12 C13 118.43(11) . . ?
C11 C12 H12 120.8 . . ?
O3 C7 C6 115.41(10) . . ?
O4 C7 O3 125.90(11) . . ?
O4 C7 C6 118.66(11) . . ?
N3 C20 C21 114.52(10) . . ?
N3 C20 C19 122.43(10) . . ?
C19 C20 C21 123.04(10) . . ?
N3 C16 C15 114.72(10) . . ?
N3 C16 C17 122.53(11) . . ?
C17 C16 C15 122.71(10) . . ?
C20 C19 H19 120.8 . . ?
C18 C19 C20 118.45(11) . . ?
C18 C19 H19 120.8 . . ?
N1 C6 C7 114.78(10) . . ?
N1 C6 C5 121.91(11) . . ?
C5 C6 C7 123.30(10) . . ?
C19 C18 H18 120.3 . . ?
C19 C18 C17 119.42(11) . . ?
C17 C18 H18 120.3 . . ?
C3 C4 H4 120.2 . . ?
C5 C4 C3 119.60(12) . . ?
C5 C4 H4 120.2 . . ?
O9 C15 C16 116.47(10) . . ?
O10 C15 O9 125.31(11) . . ?
O10 C15 C16 118.17(10) . . ?
C6 C5 C4 118.43(11) . . ?
C6 C5 H5 120.8 . . ?
C4 C5 H5 120.8 . . ?
C16 C17 H17 121.0 . . ?
C18 C17 C16 118.08(11) . . ?
C18 C17 H17 121.0 . . ?

loop_
_geom_bond_atom_site_label_1
_geom_bond_atom_site_label_2
_geom_bond_distance
_geom_bond_site_symmetry_2
_geom_bond_publ_flag
Eu01 O7 2.4344(8) . ?
Eu01 O11 2.4158(8) . ?
Eu01 O1 2.4463(8) . ?
Eu01 O5 2.4140(8) . ?
Eu01 O9 2.5021(8) . ?
Eu01 O3 2.4237(8) . ?
Eu01 N2 2.5184(10) . ?
Eu01 N1 2.4913(10) . ?
Eu01 N3 2.5332(10) . ?
Na00 Na00 3.4792(10) 2_767 ?
Na00 O12 2.3068(10) . ?
Na00 O12 2.4851(10) 2_767 ?
Na00 O11 2.4798(10) 2_767 ?
Na00 O4W 2.4299(11) . ?
Na00 O6W 2.3991(11) . ?
Na00 O5W 2.2870(12) . ?
Na00 C21 2.7612(12) 2_767 ?
Na00 H4WA 2.64(2) . ?
O7 C14 1.2616(14) . ?
O8 C14 1.2500(14) . ?
O6 C8 1.2472(14) . ?
O12 C21 1.2387(14) . ?
O11 C21 1.2713(14) . ?
O1 C1 1.2701(15) . ?
O4W H4WA 0.77(2) . ?
O4W H4WB 0.85(2) . ?
O2 C1 1.2465(14) . ?
O2W H2WA 0.84(2) . ?
O2W H2WB 0.84(3) . ?
O5 C8 1.2653(14) . ?
O9 C15 1.2774(14) . ?
O3W H3WA 0.80(2) . ?
O3W H3WB 0.85(2) . ?
O6W H6WA 0.81(2) . ?
O6W H6WB 0.80(2) . ?
O1W H1WA 0.73(2) . ?
O1W H1WB 0.81(3) . ?
O3 C7 1.2728(15) . ?
O10 C15 1.2425(14) . ?
O4 C7 1.2437(14) . ?
O5W H5WA 0.75(3) . ?
O5W H5WB 0.80(3) . ?
N2 C13 1.3392(15) . ?
N2 C9 1.3374(15) . ?
N6 C22 1.3372(16) . ?
N6 H6A 0.82(2) . ?
N6 H6B 0.87(3) . ?
N4 C22 1.3253(17) . ?
N4 H4A 0.81(2) . ?
N4 H4B 0.79(2) . ?
N8 C23 1.3161(17) . ?
N8 H8A 0.82(2) . ?
N8 H8B 0.85(2) . ?
N1 C2 1.3375(14) . ?
N1 C6 1.3377(14) . ?
N7 C23 1.3412(16) . ?
N7 H7A 0.85(2) . ?
N7 H7B 0.84(2) . ?
N9 C23 1.3268(16) . ?
N9 H9A 0.87(2) . ?
N9 H9B 0.82(2) . ?
C1 C2 1.5143(16) . ?
N3 C20 1.3359(14) . ?
N3 C16 1.3366(14) . ?
N5 C22 1.3220(17) . ?
N5 H5A 0.84(2) . ?
N5 H5B 0.82(2) . ?
C13 C14 1.5192(16) . ?
C13 C12 1.3868(16) . ?
C2 C3 1.3873(17) . ?
C21 C20 1.5115(16) . ?
C10 H10 0.9500 . ?
C10 C9 1.3902(16) . ?
C10 C11 1.3931(17) . ?
C9 C8 1.5205(16) . ?
C3 H3 0.9500 . ?
C3 C4 1.3915(18) . ?
C11 H11 0.9500 . ?
C11 C12 1.3867(17) . ?
C12 H12 0.9500 . ?
C7 C6 1.5140(16) . ?
C20 C19 1.3890(16) . ?
C16 C15 1.5074(16) . ?
C16 C17 1.3928(16) . ?
C19 H19 0.9500 . ?
C19 C18 1.3889(17) . ?
C6 C5 1.3898(17) . ?
C18 H18 0.9500 . ?
C18 C17 1.3920(17) . ?
C4 H4 0.9500 . ?
C4 C5 1.3913(18) . ?
C5 H5 0.9500 . ?
C17 H17 0.9500 . ?

loop_
_geom_torsion_atom_site_label_1
_geom_torsion_atom_site_label_2
_geom_torsion_atom_site_label_3
_geom_torsion_atom_site_label_4
_geom_torsion
_geom_torsion_site_symmetry_1
_geom_torsion_site_symmetry_2
_geom_torsion_site_symmetry_3
_geom_torsion_site_symmetry_4
_geom_torsion_publ_flag
Eu01 O7 C14 O8 -179.82(9) . . . . ?
Eu01 O7 C14 C13 -0.03(14) . . . . ?
Eu01 O11 C21 Na00 154.30(8) . . . 2_767 ?
Eu01 O11 C21 O12 173.71(9) . . . . ?
Eu01 O11 C21 C20 -6.52(13) . . . . ?
Eu01 O1 C1 O2 170.69(9) . . . . ?
Eu01 O1 C1 C2 -9.77(14) . . . . ?
Eu01 O5 C8 O6 176.28(9) . . . . ?
Eu01 O5 C8 C9 -1.26(14) . . . . ?
Eu01 O9 C15 O10 168.97(9) . . . . ?
Eu01 O9 C15 C16 -8.54(13) . . . . ?
Eu01 O3 C7 O4 174.54(9) . . . . ?
Eu01 O3 C7 C6 -3.57(14) . . . . ?
Eu01 N2 C13 C14 1.82(12) . . . . ?
Eu01 N2 C13 C12 -177.94(8) . . . . ?
Eu01 N2 C9 C10 177.75(8) . . . . ?
Eu01 N2 C9 C8 -4.38(12) . . . . ?
Eu01 N1 C2 C1 2.20(13) . . . . ?
Eu01 N1 C2 C3 -177.80(9) . . . . ?
Eu01 N1 C6 C7 -2.41(13) . . . . ?
Eu01 N1 C6 C5 178.22(9) . . . . ?
Eu01 N3 C20 C21 -7.28(12) . . . . ?
Eu01 N3 C20 C19 172.01(9) . . . . ?
Eu01 N3 C16 C15 5.90(13) . . . . ?
Eu01 N3 C16 C17 -171.67(8) . . . . ?
Na00 O12 C21 Na00 -94.54(14) . . . 2_767 ?
Na00 O12 C21 O11 -19.36(12) 2_767 . . . ?
Na00 O12 C21 O11 -113.90(15) . . . . ?
Na00 O12 C21 C20 66.33(19) . . . . ?
Na00 O12 C21 C20 160.88(9) 2_767 . . . ?
Na00 O11 C21 O12 19.41(12) 2_767 . . . ?
Na00 O11 C21 C20 -160.82(9) 2_767 . . . ?
Na00 C21 C20 N3 -76.7(3) 2_767 . . . ?
Na00 C21 C20 C19 104.0(3) 2_767 . . . ?
O12 C21 C20 N3 -171.36(10) . . . . ?
O12 C21 C20 C19 9.35(17) . . . . ?
O11 C21 C20 N3 8.85(14) . . . . ?
O11 C21 C20 C19 -170.44(11) . . . . ?
O1 C1 C2 N1 4.69(15) . . . . ?
O1 C1 C2 C3 -175.31(11) . . . . ?
O2 C1 C2 N1 -175.74(11) . . . . ?
O2 C1 C2 C3 4.26(18) . . . . ?
O3 C7 C6 N1 3.76(15) . . . . ?
O3 C7 C6 C5 -176.88(11) . . . . ?
O4 C7 C6 N1 -174.48(11) . . . . ?
O4 C7 C6 C5 4.88(18) . . . . ?
N2 C13 C14 O7 -1.20(15) . . . . ?
N2 C13 C14 O8 178.61(10) . . . . ?
N2 C13 C12 C11 -0.06(18) . . . . ?
N2 C9 C8 O6 -174.04(10) . . . . ?
N2 C9 C8 O5 3.67(15) . . . . ?
N1 C2 C3 C4 -0.41(19) . . . . ?
N1 C6 C5 C4 -0.43(19) . . . . ?
C1 C2 C3 C4 179.59(12) . . . . ?
N3 C20 C19 C18 -0.27(18) . . . . ?
N3 C16 C15 O9 1.51(15) . . . . ?
N3 C16 C15 O10 -176.19(10) . . . . ?
N3 C16 C17 C18 -0.11(17) . . . . ?
C13 N2 C9 C10 -0.55(17) . . . . ?
C13 N2 C9 C8 177.33(10) . . . . ?
C14 C13 C12 C11 -179.80(11) . . . . ?
C2 N1 C6 C7 -179.90(10) . . . . ?
C2 N1 C6 C5 0.74(17) . . . . ?
C2 C3 C4 C5 0.7(2) . . . . ?
C21 C20 C19 C18 178.96(11) . . . . ?
C10 C9 C8 O6 3.77(17) . . . . ?
C10 C9 C8 O5 -178.52(11) . . . . ?
C10 C11 C12 C13 -0.05(18) . . . . ?
C9 N2 C13 C14 -179.88(10) . . . . ?
C9 N2 C13 C12 0.36(17) . . . . ?
C9 C10 C11 C12 -0.12(18) . . . . ?
C3 C4 C5 C6 -0.3(2) . . . . ?
C11 C10 C9 N2 0.43(18) . . . . ?
C11 C10 C9 C8 -177.23(11) . . . . ?
C12 C13 C14 O7 178.55(11) . . . . ?
C12 C13 C14 O8 -1.64(17) . . . . ?
C7 C6 C5 C4 -179.74(12) . . . . ?
C20 N3 C16 C15 178.66(10) . . . . ?
C20 N3 C16 C17 1.08(16) . . . . ?
C20 C19 C18 C17 1.24(18) . . . . ?
C16 N3 C20 C21 179.82(10) . . . . ?
C16 N3 C20 C19 -0.89(17) . . . . ?
C19 C18 C17 C16 -1.06(18) . . . . ?
C6 N1 C2 C1 179.69(10) . . . . ?
C6 N1 C2 C3 -0.31(18) . . . . ?
C15 C16 C17 C18 -177.49(11) . . . . ?
C17 C16 C15 O9 179.08(11) . . . . ?
C17 C16 C15 O10 1.38(17) . . . . ?
